data_7720063
loop_
_publ_author_name
'Pal, Sarvesh Kumar'
'Mishra, Anjali'
'Mishra, Gaurav Kumar'
'Hansson, Ruben'
'Jaiswal, Vishal'
'Nordlander, Ebbe'
'Lisensky, George'
'Singh, Amrendra Kumar'
'Singh, Nanhai'
'Lama, Prem'
'Kumar, Kamlesh'

_publ_section_title
;
 Cationic heteroleptic Ni(II) complexes of dithiocarbamate and phosphine
 ligands: synthesis, characterization and proton reduction study.
;
_journal_issue 8
_journal_name_full 'Dalton transactions (Cambridge, England : 2003)'
_journal_page_first 3375
_journal_page_last 3387
_journal_paper_doi 10.1039/d5dt02840j
_journal_volume 55
_journal_year 2026
_chemical_formula_sum 'C43 H44 F6 N Ni O P3 S2'
_chemical_formula_weight 920.53
_space_group_crystal_system triclinic
_space_group_IT_number 2
_space_group_name_Hall '-P 1'
_space_group_name_H-M_alt 'P -1'
_atom_sites_solution_hydrogens mixed
_atom_sites_solution_primary direct
_atom_sites_solution_secondary difmap
_audit_creation_method SHELXL-2019/2
_audit_update_record
;
2025-04-25 deposited with the CCDC.	2026-01-19 downloaded from the CCDC.
;
_cell_angle_alpha 68.936(3)
_cell_angle_beta 84.682(2)
_cell_angle_gamma 89.924(2)
_cell_formula_units_Z 2
_cell_length_a 11.2659(3)
_cell_length_b 13.1885(5)
_cell_length_c 15.7690(4)
_cell_measurement_reflns_used 12005
_cell_measurement_temperature 298(2)
_cell_measurement_theta_max 26.5580
_cell_measurement_theta_min 2.4540
_cell_volume 2175.70(12)
_computing_cell_refinement 'CrysAlisPro 1.171.42.83a (Rigaku OD, 2023)'
_computing_data_collection 'CrysAlisPro 1.171.42.83a (Rigaku OD, 2023)'
_computing_data_reduction 'CrysAlisPro 1.171.42.83a (Rigaku OD, 2023)'
_computing_structure_refinement 'SHELXL-2019/2 (Sheldrick, 2019)'
_computing_structure_solution SHELTL
_diffrn_ambient_temperature 298(2)
_diffrn_measured_fraction_theta_full 0.978
_diffrn_measured_fraction_theta_max 0.978
_diffrn_measurement_device_type 'XtaLAB Synergy, Dualflex, HyPix3000'
_diffrn_measurement_method '\w scans'
_diffrn_radiation_type MoK\a
_diffrn_radiation_wavelength 0.71073
_diffrn_reflns_av_R_equivalents 0.0493
_diffrn_reflns_av_unetI/netI 0.0580
_diffrn_reflns_Laue_measured_fraction_full 0.978
_diffrn_reflns_Laue_measured_fraction_max 0.978
_diffrn_reflns_limit_h_max 13
_diffrn_reflns_limit_h_min -13
_diffrn_reflns_limit_k_max 15
_diffrn_reflns_limit_k_min -15
_diffrn_reflns_limit_l_max 18
_diffrn_reflns_limit_l_min -18
_diffrn_reflns_number 26232
_diffrn_reflns_point_group_measured_fraction_full 0.978
_diffrn_reflns_point_group_measured_fraction_max 0.978
_diffrn_reflns_theta_full 24.998
_diffrn_reflns_theta_max 24.998
_diffrn_reflns_theta_min 2.416
_exptl_absorpt_coefficient_mu 0.712
_exptl_absorpt_correction_T_max 1.00000
_exptl_absorpt_correction_T_min 0.91141
_exptl_absorpt_correction_type multi-scan
_exptl_absorpt_process_details SADABS
_exptl_crystal_colour brown
_exptl_crystal_density_diffrn 1.405
_exptl_crystal_description block
_exptl_crystal_F_000 952
_exptl_crystal_size_max 0.210
_exptl_crystal_size_mid 0.180
_exptl_crystal_size_min 0.160
_refine_diff_density_max 0.910
_refine_diff_density_min -0.850
_refine_diff_density_rms 0.069
_refine_ls_extinction_method none
_refine_ls_goodness_of_fit_ref 1.083
_refine_ls_hydrogen_treatment constr
_refine_ls_matrix_type full
_refine_ls_number_parameters 510
_refine_ls_number_reflns 7504
_refine_ls_number_restraints 2
_refine_ls_restrained_S_all 1.082
_refine_ls_R_factor_all 0.0771
_refine_ls_R_factor_gt 0.0539
_refine_ls_shift/su_max 0.002
_refine_ls_shift/su_mean 0.000
_refine_ls_structure_factor_coef Fsqd
_refine_ls_weighting_details 'w=1/[\s^2^(Fo^2^)+(0.0772P)^2^+0.7038P] where P=(Fo^2^+2Fc^2^)/3'
_refine_ls_weighting_scheme calc
_refine_ls_wR_factor_gt 0.1442
_refine_ls_wR_factor_ref 0.1610
_reflns_Friedel_coverage 0.000
_reflns_number_gt 5427
_reflns_number_total 7504
_reflns_threshold_expression 'I > 2\s(I)'
_cod_data_source_file d5dt02840j2.cif
_cod_data_source_block SK302
_cod_depositor_comments 'Adding full bibliography for 7720062--7720063.cif.'
_cod_database_code 7720063
_shelx_shelxl_version_number 2019/2
_shelx_space_group_comment
;
The symmetry employed for this shelxl refinement is uniquely defined
by the following loop, which should always be used as a source of
symmetry information in preference to the above space-group names.
They are only intended as comments.
;
_shelx_estimated_absorpt_t_min 0.865
_shelx_estimated_absorpt_t_max 0.895

loop_
_space_group_symop_operation_xyz
'x, y, z'
'-x, -y, -z'

loop_
_atom_site_label
_atom_site_type_symbol
_atom_site_fract_x
_atom_site_fract_y
_atom_site_fract_z
_atom_site_U_iso_or_equiv
_atom_site_adp_type
_atom_site_occupancy
_atom_site_site_symmetry_order
_atom_site_calc_flag
_atom_site_refinement_flags_posn
_atom_site_refinement_flags_adp
_atom_site_refinement_flags_occupancy
_atom_site_disorder_assembly
_atom_site_disorder_group
Ni1 Ni 0.57674(4) 0.77724(4) 0.79522(3) 0.03771(17) Uani 1 1 d . . . . .
S1 S 0.43019(9) 0.65326(9) 0.82818(7) 0.0478(3) Uani 1 1 d . . . . .
S2 S 0.59099(9) 0.73799(9) 0.66954(7) 0.0480(3) Uani 1 1 d . . . . .
P1 P 0.56797(9) 0.78406(8) 0.93141(7) 0.0405(3) Uani 1 1 d . . . . .
P2 P 0.71752(9) 0.90403(8) 0.74347(7) 0.0410(3) Uani 1 1 d . . . . .
P3 P 0.66235(13) 0.86316(11) 0.24404(10) 0.0713(4) Uani 1 1 d . . . . .
F1 F 0.7633(4) 0.8805(4) 0.2990(3) 0.1425(15) Uani 1 1 d . . . . .
F2 F 0.5614(3) 0.8489(3) 0.1867(3) 0.1282(13) Uani 1 1 d . . . . .
F3 F 0.7029(3) 0.7465(3) 0.2559(3) 0.1300(14) Uani 1 1 d . . . . .
F4 F 0.5741(4) 0.8183(3) 0.3317(3) 0.1359(15) Uani 1 1 d . . . . .
F5 F 0.6198(3) 0.9823(3) 0.2321(2) 0.1146(12) Uani 1 1 d . . . . .
F6 F 0.7467(4) 0.9126(4) 0.1527(3) 0.1628(19) Uani 1 1 d . . . . .
N1 N 0.4207(3) 0.5902(3) 0.6836(2) 0.0463(8) Uani 1 1 d . . . . .
C1 C 0.1052(4) 0.4982(4) 0.6954(3) 0.0667(13) Uani 1 1 d . . . . .
H1 H 0.110483 0.424322 0.728418 0.080 Uiso 1 1 calc R U . . .
C2 C -0.0002(5) 0.5372(6) 0.6581(4) 0.0852(17) Uani 1 1 d . . . . .
H2 H -0.065484 0.490105 0.667384 0.102 Uiso 1 1 calc R U . . .
C3 C -0.0071(5) 0.6457(6) 0.6075(4) 0.0867(17) Uani 1 1 d . . . . .
H3 H -0.076783 0.672209 0.581234 0.104 Uiso 1 1 calc R U . . .
C4 C 0.0886(5) 0.7148(5) 0.5957(4) 0.0839(16) Uani 1 1 d . . . . .
H4 H 0.083727 0.788402 0.561470 0.101 Uiso 1 1 calc R U . . .
C5 C 0.1915(4) 0.6762(4) 0.6339(3) 0.0663(13) Uani 1 1 d . . . . .
H5 H 0.255637 0.724073 0.625947 0.080 Uiso 1 1 calc R U . . .
C6 C 0.2013(4) 0.5666(4) 0.6845(3) 0.0533(11) Uani 1 1 d . . . . .
C7 C 0.3134(4) 0.5206(3) 0.7291(3) 0.0559(11) Uani 1 1 d . . . . .
H7A H 0.303063 0.513394 0.792755 0.067 Uiso 1 1 calc R U . . .
H7B H 0.324821 0.448618 0.726866 0.067 Uiso 1 1 calc R U . . .
C8 C 0.4619(4) 0.5964(4) 0.5898(3) 0.0522(11) Uani 1 1 d . . . . .
H8A H 0.477415 0.672129 0.551432 0.063 Uiso 1 1 calc R U . . .
H8B H 0.398124 0.568789 0.565857 0.063 Uiso 1 1 calc R U . . .
C9 C 0.5713(4) 0.5349(4) 0.5830(3) 0.0547(11) Uani 1 1 d . . . . .
C10 C 0.5781(5) 0.4262(5) 0.6324(4) 0.0780(15) Uani 1 1 d . . . . .
H10 H 0.514484 0.389115 0.673867 0.094 Uiso 1 1 calc R U . . .
C11 C 0.6797(7) 0.3714(6) 0.6208(5) 0.104(2) Uani 1 1 d . . . . .
H11 H 0.684494 0.297662 0.654408 0.125 Uiso 1 1 calc R U . . .
C12 C 0.7723(7) 0.4262(9) 0.5599(6) 0.116(3) Uani 1 1 d . . . . .
H12 H 0.839982 0.388593 0.552319 0.140 Uiso 1 1 calc R U . . .
C13 C 0.7693(6) 0.5291(8) 0.5120(5) 0.109(3) Uani 1 1 d . . . . .
H13 H 0.834095 0.564055 0.470795 0.131 Uiso 1 1 calc R U . . .
C14 C 0.6684(5) 0.5878(5) 0.5222(4) 0.0792(16) Uani 1 1 d . . . . .
H14 H 0.666585 0.661795 0.488426 0.095 Uiso 1 1 calc R U . . .
C15 C 0.4725(3) 0.6490(3) 0.7213(2) 0.0405(9) Uani 1 1 d . . . . .
C16 C 0.4305(3) 0.7295(3) 1.0055(3) 0.0463(10) Uani 1 1 d . . . . .
C17 C 0.3249(4) 0.7791(4) 0.9784(3) 0.0643(13) Uani 1 1 d . . . . .
H17 H 0.324753 0.836679 0.922936 0.077 Uiso 1 1 calc R U . . .
C18 C 0.2194(4) 0.7429(5) 1.0342(4) 0.0839(16) Uani 1 1 d . . . . .
H18 H 0.148534 0.777130 1.017099 0.101 Uiso 1 1 calc R U . . .
C19 C 0.2205(5) 0.6550(5) 1.1158(4) 0.0872(18) Uani 1 1 d . . . . .
H19 H 0.149619 0.629834 1.152919 0.105 Uiso 1 1 calc R U . . .
C20 C 0.3229(5) 0.6059(5) 1.1417(3) 0.0837(17) Uani 1 1 d . . . . .
H20 H 0.322300 0.546982 1.196399 0.100 Uiso 1 1 calc R U . . .
C21 C 0.4301(4) 0.6431(4) 1.0869(3) 0.0650(13) Uani 1 1 d . . . . .
H21 H 0.500920 0.609635 1.105244 0.078 Uiso 1 1 calc R U . . .
C22 C 0.6875(3) 0.7017(3) 0.9875(3) 0.0441(9) Uani 1 1 d . . . . .
C23 C 0.7048(4) 0.6016(3) 0.9797(3) 0.0532(11) Uani 1 1 d . . . . .
H23 H 0.651263 0.574861 0.950682 0.064 Uiso 1 1 calc R U . . .
C24 C 0.8015(5) 0.5407(4) 1.0148(3) 0.0675(13) Uani 1 1 d . . . . .
H24 H 0.811427 0.472390 1.010875 0.081 Uiso 1 1 calc R U . . .
C25 C 0.8822(4) 0.5813(5) 1.0551(3) 0.0753(15) Uani 1 1 d . . . . .
H25 H 0.949052 0.542226 1.075953 0.090 Uiso 1 1 calc R U . . .
C26 C 0.8646(4) 0.6801(4) 1.0647(3) 0.0686(13) Uani 1 1 d . . . . .
H26 H 0.918649 0.706847 1.093355 0.082 Uiso 1 1 calc R U . . .
C27 C 0.7674(4) 0.7391(4) 1.0322(3) 0.0557(11) Uani 1 1 d . . . . .
H27 H 0.754983 0.804880 1.040339 0.067 Uiso 1 1 calc R U . . .
C28 C 0.5835(4) 0.9173(3) 0.9399(3) 0.0523(11) Uani 1 1 d . . . . .
H28A H 0.511360 0.956081 0.921853 0.063 Uiso 1 1 calc R U . . .
H28B H 0.588416 0.906854 1.003570 0.063 Uiso 1 1 calc R U . . .
C29 C 0.6906(4) 0.9904(3) 0.8834(3) 0.0576(12) Uani 1 1 d . . . . .
H29A H 0.689481 1.057427 0.895694 0.069 Uiso 1 1 calc R U . . .
H29B H 0.763294 0.954285 0.904012 0.069 Uiso 1 1 calc R U . . .
C30 C 0.6945(4) 1.0188(3) 0.7808(3) 0.0534(11) Uani 1 1 d . . . . .
H30A H 0.758161 1.072804 0.751110 0.064 Uiso 1 1 calc R U . . .
H30B H 0.620048 1.051593 0.760633 0.064 Uiso 1 1 calc R U . . .
C31 C 0.8636(3) 0.8545(3) 0.7731(3) 0.0458(10) Uani 1 1 d . . . . .
C32 C 0.9552(4) 0.9206(4) 0.7783(3) 0.0670(13) Uani 1 1 d . . . . .
H32 H 0.942987 0.993847 0.767189 0.080 Uiso 1 1 calc R U . . .
C33 C 1.0663(4) 0.8773(5) 0.8004(4) 0.0816(16) Uani 1 1 d . . . . .
H33 H 1.127613 0.921600 0.805089 0.098 Uiso 1 1 calc R U . . .
C34 C 1.0855(5) 0.7708(6) 0.8150(3) 0.0802(17) Uani 1 1 d . . . . .
H34 H 1.160115 0.742835 0.828721 0.096 Uiso 1 1 calc R U . . .
C35 C 0.9968(5) 0.7055(4) 0.8098(3) 0.0716(14) Uani 1 1 d . . . . .
H35 H 1.010509 0.632709 0.819844 0.086 Uiso 1 1 calc R U . . .
C36 C 0.8855(4) 0.7460(4) 0.7895(3) 0.0546(11) Uani 1 1 d . . . . .
H36 H 0.824727 0.699950 0.786796 0.066 Uiso 1 1 calc R U . . .
C37 C 0.7304(4) 0.9642(3) 0.6191(3) 0.0468(10) Uani 1 1 d . . . . .
C38 C 0.8200(4) 0.9370(4) 0.5669(3) 0.0668(13) Uani 1 1 d . . . . .
H38 H 0.881214 0.893989 0.594581 0.080 Uiso 1 1 calc R U . . .
C39 C 0.8192(6) 0.9737(5) 0.4725(4) 0.0915(18) Uani 1 1 d . . . . .
H39 H 0.880699 0.956122 0.437246 0.110 Uiso 1 1 calc R U . . .
C40 C 0.7283(6) 1.0357(5) 0.4312(4) 0.0850(17) Uani 1 1 d . . . . .
H40 H 0.726742 1.058353 0.368221 0.102 Uiso 1 1 calc R U . . .
C41 C 0.6404(5) 1.0639(4) 0.4828(4) 0.0743(14) Uani 1 1 d . . . . .
H41 H 0.580147 1.107819 0.454556 0.089 Uiso 1 1 calc R U . . .
C42 C 0.6395(4) 1.0281(4) 0.5770(3) 0.0618(12) Uani 1 1 d . . . . .
H42 H 0.578130 1.046827 0.611725 0.074 Uiso 1 1 calc R U . . .
O1 O 0.9652(11) 0.2082(10) 0.7661(7) 0.169(4) Uiso 0.5 1 d D . P . .
C43 C 0.9939(14) 0.2247(13) 0.6672(8) 0.137(5) Uiso 0.5 1 d D . P . .
H43A H 0.942410 0.178208 0.650866 0.206 Uiso 0.5 1 calc R U P . .
H43B H 1.075466 0.207314 0.656901 0.206 Uiso 0.5 1 calc R U P . .
H43C H 0.982304 0.299175 0.630542 0.206 Uiso 0.5 1 calc R U P . .
C44 C -0.0038(15) 0.9060(9) 1.1015(6) 0.151(6) Uiso 0.5 1 d D . P A -1
H44A H -0.000581 0.931395 1.151139 0.226 Uiso 0.5 1 calc R U P A -1
H44B H 0.069123 0.871258 1.093456 0.226 Uiso 0.5 1 calc R U P A -1
H44C H -0.069719 0.854822 1.114741 0.226 Uiso 0.5 1 calc R U P A -1
H1O2 H -0.018770 0.983640 0.970799 0.181 Uiso 0.5 1 d . U P B -1
O2 O -0.019191 0.997340 1.018372 0.170 Uiso 0.5 1 d D U P A -1
H1O1 H 0.916759 0.254499 0.773310 0.204 Uiso 0.5 1 d . U P . .

loop_
_atom_site_aniso_label
_atom_site_aniso_U_11
_atom_site_aniso_U_22
_atom_site_aniso_U_33
_atom_site_aniso_U_23
_atom_site_aniso_U_13
_atom_site_aniso_U_12
Ni1 0.0381(3) 0.0422(3) 0.0363(3) -0.0180(2) -0.0051(2) -0.0019(2)
S1 0.0464(6) 0.0577(7) 0.0434(6) -0.0245(5) 0.0016(5) -0.0113(5)
S2 0.0504(6) 0.0577(7) 0.0403(6) -0.0238(5) 0.0000(5) -0.0132(5)
P1 0.0407(6) 0.0472(6) 0.0395(6) -0.0218(5) -0.0074(4) 0.0043(5)
P2 0.0414(6) 0.0392(6) 0.0440(6) -0.0164(5) -0.0057(5) -0.0003(4)
P3 0.0848(10) 0.0654(8) 0.0701(9) -0.0307(7) -0.0139(8) 0.0047(7)
F1 0.135(3) 0.160(4) 0.181(4) -0.104(3) -0.080(3) 0.033(3)
F2 0.128(3) 0.143(3) 0.144(3) -0.077(3) -0.065(3) 0.010(2)
F3 0.138(3) 0.081(2) 0.194(4) -0.072(3) -0.035(3) 0.039(2)
F4 0.176(4) 0.110(3) 0.101(3) -0.026(2) 0.041(3) -0.006(3)
F5 0.157(3) 0.068(2) 0.126(3) -0.040(2) -0.030(2) 0.024(2)
F6 0.197(5) 0.162(4) 0.133(3) -0.079(3) 0.073(3) -0.069(3)
N1 0.0452(19) 0.053(2) 0.045(2) -0.0222(17) -0.0054(15) -0.0070(16)
C1 0.062(3) 0.085(4) 0.059(3) -0.033(3) -0.005(2) -0.021(3)
C2 0.065(3) 0.129(5) 0.073(4) -0.049(4) -0.007(3) -0.029(3)
C3 0.064(4) 0.122(5) 0.091(4) -0.054(4) -0.023(3) 0.015(4)
C4 0.071(4) 0.085(4) 0.106(5) -0.044(3) -0.020(3) 0.013(3)
C5 0.061(3) 0.066(3) 0.083(4) -0.039(3) -0.014(3) 0.002(2)
C6 0.048(2) 0.066(3) 0.056(3) -0.036(2) -0.002(2) -0.010(2)
C7 0.052(3) 0.056(3) 0.064(3) -0.026(2) -0.005(2) -0.012(2)
C8 0.058(3) 0.060(3) 0.047(3) -0.028(2) -0.015(2) -0.001(2)
C9 0.055(3) 0.076(3) 0.048(3) -0.040(2) -0.007(2) -0.006(2)
C10 0.090(4) 0.083(4) 0.068(3) -0.034(3) -0.011(3) 0.017(3)
C11 0.110(5) 0.122(5) 0.105(5) -0.063(5) -0.042(4) 0.053(5)
C12 0.071(5) 0.208(9) 0.134(7) -0.132(7) -0.041(5) 0.040(6)
C13 0.065(4) 0.187(8) 0.122(6) -0.117(7) 0.009(4) -0.025(5)
C14 0.073(4) 0.110(4) 0.076(4) -0.063(3) 0.003(3) -0.020(3)
C15 0.042(2) 0.042(2) 0.038(2) -0.0143(18) -0.0078(17) 0.0010(17)
C16 0.043(2) 0.064(3) 0.040(2) -0.027(2) -0.0053(18) 0.002(2)
C17 0.046(3) 0.085(3) 0.057(3) -0.021(3) 0.002(2) 0.004(2)
C18 0.048(3) 0.120(5) 0.083(4) -0.037(4) 0.000(3) 0.004(3)
C19 0.056(3) 0.139(6) 0.063(4) -0.035(4) 0.011(3) -0.007(3)
C20 0.069(4) 0.114(5) 0.052(3) -0.012(3) -0.002(3) -0.007(3)
C21 0.054(3) 0.084(4) 0.051(3) -0.016(3) -0.007(2) 0.001(2)
C22 0.043(2) 0.051(2) 0.037(2) -0.0148(19) -0.0035(18) 0.0017(19)
C23 0.056(3) 0.057(3) 0.048(3) -0.021(2) -0.003(2) 0.005(2)
C24 0.076(3) 0.060(3) 0.062(3) -0.019(3) 0.006(3) 0.017(3)
C25 0.050(3) 0.093(4) 0.068(3) -0.010(3) -0.011(2) 0.018(3)
C26 0.057(3) 0.081(4) 0.064(3) -0.017(3) -0.023(2) 0.001(3)
C27 0.053(3) 0.061(3) 0.054(3) -0.019(2) -0.014(2) 0.003(2)
C28 0.060(3) 0.054(3) 0.052(3) -0.029(2) -0.012(2) 0.013(2)
C29 0.067(3) 0.050(3) 0.066(3) -0.033(2) -0.011(2) 0.000(2)
C30 0.054(3) 0.040(2) 0.066(3) -0.020(2) -0.005(2) 0.0005(19)
C31 0.042(2) 0.053(3) 0.042(2) -0.017(2) -0.0019(18) -0.0026(19)
C32 0.052(3) 0.068(3) 0.088(4) -0.035(3) -0.012(3) -0.001(2)
C33 0.045(3) 0.107(5) 0.103(4) -0.048(4) -0.016(3) -0.007(3)
C34 0.051(3) 0.126(5) 0.065(3) -0.034(4) -0.017(3) 0.026(3)
C35 0.068(3) 0.074(3) 0.069(3) -0.021(3) -0.007(3) 0.025(3)
C36 0.048(3) 0.055(3) 0.058(3) -0.017(2) -0.005(2) 0.004(2)
C37 0.052(2) 0.040(2) 0.047(2) -0.015(2) -0.006(2) -0.0091(19)
C38 0.073(3) 0.068(3) 0.055(3) -0.018(3) 0.001(3) 0.006(3)
C39 0.117(5) 0.096(4) 0.056(3) -0.025(3) 0.014(3) 0.005(4)
C40 0.121(5) 0.080(4) 0.047(3) -0.014(3) -0.010(3) -0.013(4)
C41 0.080(4) 0.063(3) 0.065(4) -0.002(3) -0.023(3) -0.004(3)
C42 0.061(3) 0.063(3) 0.057(3) -0.015(2) -0.008(2) 0.000(2)

loop_
_atom_type_symbol
_atom_type_description
_atom_type_scat_dispersion_real
_atom_type_scat_dispersion_imag
_atom_type_scat_source
C C 0.0033 0.0016 'International Tables Vol C Tables 4.2.6.8 and 6.1.1.4'
F F 0.0171 0.0103 'International Tables Vol C Tables 4.2.6.8 and 6.1.1.4'
N N 0.0061 0.0033 'International Tables Vol C Tables 4.2.6.8 and 6.1.1.4'
Ni Ni 0.3393 1.1124 'International Tables Vol C Tables 4.2.6.8 and 6.1.1.4'
O O 0.0106 0.0060 'International Tables Vol C Tables 4.2.6.8 and 6.1.1.4'
S S 0.1246 0.1234 'International Tables Vol C Tables 4.2.6.8 and 6.1.1.4'
P P 0.1023 0.0942 'International Tables Vol C Tables 4.2.6.8 and 6.1.1.4'
H H 0.0000 0.0000 'International Tables Vol C Tables 4.2.6.8 and 6.1.1.4'

loop_
_geom_angle_atom_site_label_1
_geom_angle_atom_site_label_2
_geom_angle_atom_site_label_3
_geom_angle
_geom_angle_site_symmetry_1
_geom_angle_site_symmetry_3
_geom_angle_publ_flag
P1 Ni1 P2 92.07(4) . . ?
P1 Ni1 S2 169.43(4) . . ?
P2 Ni1 S2 94.00(4) . . ?
P1 Ni1 S1 95.32(4) . . ?
P2 Ni1 S1 172.26(4) . . ?
S2 Ni1 S1 79.05(4) . . ?
C15 S1 Ni1 85.35(13) . . ?
C15 S2 Ni1 85.72(13) . . ?
C22 P1 C28 107.84(19) . . ?
C22 P1 C16 106.34(18) . . ?
C28 P1 C16 101.81(19) . . ?
C22 P1 Ni1 106.46(13) . . ?
C28 P1 Ni1 117.42(14) . . ?
C16 P1 Ni1 116.29(13) . . ?
C31 P2 C30 106.64(19) . . ?
C31 P2 C37 105.71(19) . . ?
C30 P2 C37 104.55(19) . . ?
C31 P2 Ni1 113.19(14) . . ?
C30 P2 Ni1 114.64(14) . . ?
C37 P2 Ni1 111.36(13) . . ?
F4 P3 F3 91.1(2) . . ?
F4 P3 F1 91.8(3) . . ?
F3 P3 F1 91.9(2) . . ?
F4 P3 F2 89.3(3) . . ?
F3 P3 F2 89.2(2) . . ?
F1 P3 F2 178.5(3) . . ?
F4 P3 F6 177.0(3) . . ?
F3 P3 F6 91.0(2) . . ?
F1 P3 F6 90.2(3) . . ?
F2 P3 F6 88.7(3) . . ?
F4 P3 F5 88.6(2) . . ?
F3 P3 F5 179.6(2) . . ?
F1 P3 F5 88.4(2) . . ?
F2 P3 F5 90.5(2) . . ?
F6 P3 F5 89.3(2) . . ?
C15 N1 C7 121.9(3) . . ?
C15 N1 C8 121.0(3) . . ?
C7 N1 C8 116.9(3) . . ?
C6 C1 C2 121.2(5) . . ?
C6 C1 H1 119.4 . . ?
C2 C1 H1 119.4 . . ?
C3 C2 C1 119.5(5) . . ?
C3 C2 H2 120.2 . . ?
C1 C2 H2 120.2 . . ?
C4 C3 C2 119.9(5) . . ?
C4 C3 H3 120.1 . . ?
C2 C3 H3 120.1 . . ?
C3 C4 C5 120.3(6) . . ?
C3 C4 H4 119.8 . . ?
C5 C4 H4 119.8 . . ?
C4 C5 C6 120.9(5) . . ?
C4 C5 H5 119.5 . . ?
C6 C5 H5 119.5 . . ?
C1 C6 C5 118.2(4) . . ?
C1 C6 C7 119.2(4) . . ?
C5 C6 C7 122.6(4) . . ?
N1 C7 C6 112.2(3) . . ?
N1 C7 H7A 109.2 . . ?
C6 C7 H7A 109.2 . . ?
N1 C7 H7B 109.2 . . ?
C6 C7 H7B 109.2 . . ?
H7A C7 H7B 107.9 . . ?
N1 C8 C9 114.6(3) . . ?
N1 C8 H8A 108.6 . . ?
C9 C8 H8A 108.6 . . ?
N1 C8 H8B 108.6 . . ?
C9 C8 H8B 108.6 . . ?
H8A C8 H8B 107.6 . . ?
C10 C9 C14 118.3(5) . . ?
C10 C9 C8 122.2(4) . . ?
C14 C9 C8 119.4(5) . . ?
C9 C10 C11 120.1(6) . . ?
C9 C10 H10 119.9 . . ?
C11 C10 H10 119.9 . . ?
C12 C11 C10 119.6(7) . . ?
C12 C11 H11 120.2 . . ?
C10 C11 H11 120.2 . . ?
C13 C12 C11 122.1(8) . . ?
C13 C12 H12 119.0 . . ?
C11 C12 H12 119.0 . . ?
C12 C13 C14 120.1(8) . . ?
C12 C13 H13 119.9 . . ?
C14 C13 H13 119.9 . . ?
C9 C14 C13 119.7(6) . . ?
C9 C14 H14 120.1 . . ?
C13 C14 H14 120.1 . . ?
N1 C15 S2 124.4(3) . . ?
N1 C15 S1 125.7(3) . . ?
S2 C15 S1 109.9(2) . . ?
C21 C16 C17 120.0(4) . . ?
C21 C16 P1 122.0(3) . . ?
C17 C16 P1 118.0(3) . . ?
C18 C17 C16 119.9(5) . . ?
C18 C17 H17 120.1 . . ?
C16 C17 H17 120.1 . . ?
C17 C18 C19 119.4(5) . . ?
C17 C18 H18 120.3 . . ?
C19 C18 H18 120.3 . . ?
C20 C19 C18 120.8(5) . . ?
C20 C19 H19 119.6 . . ?
C18 C19 H19 119.6 . . ?
C19 C20 C21 120.3(5) . . ?
C19 C20 H20 119.9 . . ?
C21 C20 H20 119.9 . . ?
C16 C21 C20 119.7(4) . . ?
C16 C21 H21 120.2 . . ?
C20 C21 H21 120.2 . . ?
C23 C22 C27 118.7(4) . . ?
C23 C22 P1 118.9(3) . . ?
C27 C22 P1 122.3(3) . . ?
C22 C23 C24 120.5(4) . . ?
C22 C23 H23 119.8 . . ?
C24 C23 H23 119.8 . . ?
C25 C24 C23 119.8(5) . . ?
C25 C24 H24 120.1 . . ?
C23 C24 H24 120.1 . . ?
C24 C25 C26 120.1(5) . . ?
C24 C25 H25 119.9 . . ?
C26 C25 H25 119.9 . . ?
C27 C26 C25 120.1(5) . . ?
C27 C26 H26 120.0 . . ?
C25 C26 H26 120.0 . . ?
C26 C27 C22 120.7(4) . . ?
C26 C27 H27 119.6 . . ?
C22 C27 H27 119.6 . . ?
C29 C28 P1 117.1(3) . . ?
C29 C28 H28A 108.0 . . ?
P1 C28 H28A 108.0 . . ?
C29 C28 H28B 108.0 . . ?
P1 C28 H28B 108.0 . . ?
H28A C28 H28B 107.3 . . ?
C30 C29 C28 115.1(3) . . ?
C30 C29 H29A 108.5 . . ?
C28 C29 H29A 108.5 . . ?
C30 C29 H29B 108.5 . . ?
C28 C29 H29B 108.5 . . ?
H29A C29 H29B 107.5 . . ?
C29 C30 P2 114.7(3) . . ?
C29 C30 H30A 108.6 . . ?
P2 C30 H30A 108.6 . . ?
C29 C30 H30B 108.6 . . ?
P2 C30 H30B 108.6 . . ?
H30A C30 H30B 107.6 . . ?
C32 C31 C36 118.3(4) . . ?
C32 C31 P2 122.8(3) . . ?
C36 C31 P2 118.8(3) . . ?
C31 C32 C33 119.8(5) . . ?
C31 C32 H32 120.1 . . ?
C33 C32 H32 120.1 . . ?
C34 C33 C32 120.4(5) . . ?
C34 C33 H33 119.8 . . ?
C32 C33 H33 119.8 . . ?
C35 C34 C33 120.3(5) . . ?
C35 C34 H34 119.9 . . ?
C33 C34 H34 119.9 . . ?
C34 C35 C36 120.4(5) . . ?
C34 C35 H35 119.8 . . ?
C36 C35 H35 119.8 . . ?
C35 C36 C31 120.7(4) . . ?
C35 C36 H36 119.6 . . ?
C31 C36 H36 119.6 . . ?
C38 C37 C42 119.4(4) . . ?
C38 C37 P2 121.3(3) . . ?
C42 C37 P2 118.8(3) . . ?
C37 C38 C39 120.0(5) . . ?
C37 C38 H38 120.0 . . ?
C39 C38 H38 120.0 . . ?
C40 C39 C38 120.4(5) . . ?
C40 C39 H39 119.8 . . ?
C38 C39 H39 119.8 . . ?
C41 C40 C39 119.5(5) . . ?
C41 C40 H40 120.2 . . ?
C39 C40 H40 120.2 . . ?
C40 C41 C42 120.9(5) . . ?
C40 C41 H41 119.5 . . ?
C42 C41 H41 119.5 . . ?
C41 C42 C37 119.6(5) . . ?
C41 C42 H42 120.2 . . ?
C37 C42 H42 120.2 . . ?
C43 O1 H1O1 111.8(12) . . ?
O1 C43 H43A 109.5 . . ?
O1 C43 H43B 109.5 . . ?
H43A C43 H43B 109.5 . . ?
O1 C43 H43C 109.5 . . ?
H43A C43 H43C 109.5 . . ?
H43B C43 H43C 109.5 . . ?
O2 C44 H44A 109.5 . . ?
O2 C44 H44B 109.5 . . ?
H44A C44 H44B 109.5 . . ?
O2 C44 H44C 109.5 . . ?
H44A C44 H44C 109.5 . . ?
H44B C44 H44C 109.5 . . ?
C44 O2 H1O2 116.4(7) . . ?

loop_
_geom_bond_atom_site_label_1
_geom_bond_atom_site_label_2
_geom_bond_distance
_geom_bond_site_symmetry_2
_geom_bond_publ_flag
Ni1 P1 2.1747(10) . ?
Ni1 P2 2.1826(11) . ?
Ni1 S2 2.2135(10) . ?
Ni1 S1 2.2151(10) . ?
S1 C15 1.729(4) . ?
S2 C15 1.715(4) . ?
P1 C22 1.817(4) . ?
P1 C28 1.820(4) . ?
P1 C16 1.829(4) . ?
P2 C31 1.809(4) . ?
P2 C30 1.821(4) . ?
P2 C37 1.823(4) . ?
P3 F4 1.552(4) . ?
P3 F3 1.555(3) . ?
P3 F1 1.556(4) . ?
P3 F2 1.569(3) . ?
P3 F6 1.574(4) . ?
P3 F5 1.593(3) . ?
N1 C15 1.301(5) . ?
N1 C7 1.479(5) . ?
N1 C8 1.483(5) . ?
C1 C6 1.368(6) . ?
C1 C2 1.389(7) . ?
C1 H1 0.9300 . ?
C2 C3 1.371(8) . ?
C2 H2 0.9300 . ?
C3 C4 1.368(8) . ?
C3 H3 0.9300 . ?
C4 C5 1.369(6) . ?
C4 H4 0.9300 . ?
C5 C6 1.388(6) . ?
C5 H5 0.9300 . ?
C6 C7 1.520(6) . ?
C7 H7A 0.9700 . ?
C7 H7B 0.9700 . ?
C8 C9 1.491(6) . ?
C8 H8A 0.9700 . ?
C8 H8B 0.9700 . ?
C9 C10 1.370(7) . ?
C9 C14 1.389(6) . ?
C10 C11 1.385(8) . ?
C10 H10 0.9300 . ?
C11 C12 1.361(10) . ?
C11 H11 0.9300 . ?
C12 C13 1.297(10) . ?
C12 H12 0.9300 . ?
C13 C14 1.404(9) . ?
C13 H13 0.9300 . ?
C14 H14 0.9300 . ?
C16 C21 1.375(6) . ?
C16 C17 1.385(6) . ?
C17 C18 1.385(6) . ?
C17 H17 0.9300 . ?
C18 C19 1.389(7) . ?
C18 H18 0.9300 . ?
C19 C20 1.347(7) . ?
C19 H19 0.9300 . ?
C20 C21 1.396(6) . ?
C20 H20 0.9300 . ?
C21 H21 0.9300 . ?
C22 C23 1.381(5) . ?
C22 C27 1.385(5) . ?
C23 C24 1.390(6) . ?
C23 H23 0.9300 . ?
C24 C25 1.368(7) . ?
C24 H24 0.9300 . ?
C25 C26 1.377(7) . ?
C25 H25 0.9300 . ?
C26 C27 1.372(6) . ?
C26 H26 0.9300 . ?
C27 H27 0.9300 . ?
C28 C29 1.537(6) . ?
C28 H28A 0.9700 . ?
C28 H28B 0.9700 . ?
C29 C30 1.520(5) . ?
C29 H29A 0.9700 . ?
C29 H29B 0.9700 . ?
C30 H30A 0.9700 . ?
C30 H30B 0.9700 . ?
C31 C32 1.379(6) . ?
C31 C36 1.386(5) . ?
C32 C33 1.397(6) . ?
C32 H32 0.9300 . ?
C33 C34 1.360(7) . ?
C33 H33 0.9300 . ?
C34 C35 1.348(7) . ?
C34 H34 0.9300 . ?
C35 C36 1.381(6) . ?
C35 H35 0.9300 . ?
C36 H36 0.9300 . ?
C37 C38 1.373(6) . ?
C37 C42 1.386(6) . ?
C38 C39 1.390(6) . ?
C38 H38 0.9300 . ?
C39 C40 1.372(8) . ?
C39 H39 0.9300 . ?
C40 C41 1.359(7) . ?
C40 H40 0.9300 . ?
C41 C42 1.386(6) . ?
C41 H41 0.9300 . ?
C42 H42 0.9300 . ?
O1 C43 1.499(2) . ?
O1 H1O1 0.849(12) . ?
C43 H43A 0.9600 . ?
C43 H43B 0.9600 . ?
C43 H43C 0.9600 . ?
C44 O2 1.451(2) . ?
C44 H44A 0.9600 . ?
C44 H44B 0.9600 . ?
C44 H44C 0.9600 . ?
O2 H1O2 0.83198(3) . ?

loop_
_geom_torsion_atom_site_label_1
_geom_torsion_atom_site_label_2
_geom_torsion_atom_site_label_3
_geom_torsion_atom_site_label_4
_geom_torsion
_geom_torsion_site_symmetry_1
_geom_torsion_site_symmetry_2
_geom_torsion_site_symmetry_3
_geom_torsion_site_symmetry_4
_geom_torsion_publ_flag
C6 C1 C2 C3 1.6(8) . . . . ?
C1 C2 C3 C4 -1.3(8) . . . . ?
C2 C3 C4 C5 0.2(9) . . . . ?
C3 C4 C5 C6 0.7(8) . . . . ?
C2 C1 C6 C5 -0.8(7) . . . . ?
C2 C1 C6 C7 178.1(4) . . . . ?
C4 C5 C6 C1 -0.3(7) . . . . ?
C4 C5 C6 C7 -179.2(4) . . . . ?
C15 N1 C7 C6 107.4(4) . . . . ?
C8 N1 C7 C6 -68.3(4) . . . . ?
C1 C6 C7 N1 157.4(4) . . . . ?
C5 C6 C7 N1 -23.7(6) . . . . ?
C15 N1 C8 C9 78.5(5) . . . . ?
C7 N1 C8 C9 -105.8(4) . . . . ?
N1 C8 C9 C10 55.8(5) . . . . ?
N1 C8 C9 C14 -126.6(4) . . . . ?
C14 C9 C10 C11 -0.5(7) . . . . ?
C8 C9 C10 C11 177.1(4) . . . . ?
C9 C10 C11 C12 -0.1(8) . . . . ?
C10 C11 C12 C13 0.3(10) . . . . ?
C11 C12 C13 C14 0.2(11) . . . . ?
C10 C9 C14 C13 0.9(7) . . . . ?
C8 C9 C14 C13 -176.7(4) . . . . ?
C12 C13 C14 C9 -0.8(9) . . . . ?
C7 N1 C15 S2 -175.6(3) . . . . ?
C8 N1 C15 S2 0.0(5) . . . . ?
C7 N1 C15 S1 2.0(6) . . . . ?
C8 N1 C15 S1 177.5(3) . . . . ?
Ni1 S2 C15 N1 177.7(3) . . . . ?
Ni1 S2 C15 S1 -0.26(17) . . . . ?
Ni1 S1 C15 N1 -177.6(4) . . . . ?
Ni1 S1 C15 S2 0.26(17) . . . . ?
C22 P1 C16 C21 0.6(4) . . . . ?
C28 P1 C16 C21 -112.2(4) . . . . ?
Ni1 P1 C16 C21 118.9(3) . . . . ?
C22 P1 C16 C17 179.4(3) . . . . ?
C28 P1 C16 C17 66.6(4) . . . . ?
Ni1 P1 C16 C17 -62.3(4) . . . . ?
C21 C16 C17 C18 1.2(7) . . . . ?
P1 C16 C17 C18 -177.6(4) . . . . ?
C16 C17 C18 C19 -1.7(8) . . . . ?
C17 C18 C19 C20 1.0(9) . . . . ?
C18 C19 C20 C21 0.3(9) . . . . ?
C17 C16 C21 C20 0.0(7) . . . . ?
P1 C16 C21 C20 178.8(4) . . . . ?
C19 C20 C21 C16 -0.8(8) . . . . ?
C28 P1 C22 C23 -171.4(3) . . . . ?
C16 P1 C22 C23 80.0(3) . . . . ?
Ni1 P1 C22 C23 -44.6(3) . . . . ?
C28 P1 C22 C27 3.8(4) . . . . ?
C16 P1 C22 C27 -104.8(3) . . . . ?
Ni1 P1 C22 C27 130.6(3) . . . . ?
C27 C22 C23 C24 -1.0(6) . . . . ?
P1 C22 C23 C24 174.3(3) . . . . ?
C22 C23 C24 C25 -1.9(6) . . . . ?
C23 C24 C25 C26 3.1(7) . . . . ?
C24 C25 C26 C27 -1.4(7) . . . . ?
C25 C26 C27 C22 -1.6(7) . . . . ?
C23 C22 C27 C26 2.7(6) . . . . ?
P1 C22 C27 C26 -172.5(3) . . . . ?
C22 P1 C28 C29 69.7(3) . . . . ?
C16 P1 C28 C29 -178.6(3) . . . . ?
Ni1 P1 C28 C29 -50.4(4) . . . . ?
P1 C28 C29 C30 60.0(4) . . . . ?
C28 C29 C30 P2 -66.3(4) . . . . ?
C31 P2 C30 C29 -63.8(3) . . . . ?
C37 P2 C30 C29 -175.4(3) . . . . ?
Ni1 P2 C30 C29 62.3(3) . . . . ?
C30 P2 C31 C32 -28.6(4) . . . . ?
C37 P2 C31 C32 82.3(4) . . . . ?
Ni1 P2 C31 C32 -155.6(3) . . . . ?
C30 P2 C31 C36 152.7(3) . . . . ?
C37 P2 C31 C36 -96.4(3) . . . . ?
Ni1 P2 C31 C36 25.8(4) . . . . ?
C36 C31 C32 C33 -0.5(7) . . . . ?
P2 C31 C32 C33 -179.1(4) . . . . ?
C31 C32 C33 C34 1.3(8) . . . . ?
C32 C33 C34 C35 -1.0(8) . . . . ?
C33 C34 C35 C36 0.0(8) . . . . ?
C34 C35 C36 C31 0.8(7) . . . . ?
C32 C31 C36 C35 -0.6(6) . . . . ?
P2 C31 C36 C35 178.2(3) . . . . ?
C31 P2 C37 C38 20.7(4) . . . . ?
C30 P2 C37 C38 133.1(4) . . . . ?
Ni1 P2 C37 C38 -102.6(3) . . . . ?
C31 P2 C37 C42 -167.3(3) . . . . ?
C30 P2 C37 C42 -55.0(4) . . . . ?
Ni1 P2 C37 C42 69.3(3) . . . . ?
C42 C37 C38 C39 0.2(7) . . . . ?
P2 C37 C38 C39 172.1(4) . . . . ?
C37 C38 C39 C40 -1.1(8) . . . . ?
C38 C39 C40 C41 1.9(9) . . . . ?
C39 C40 C41 C42 -2.0(8) . . . . ?
C40 C41 C42 C37 1.1(7) . . . . ?
C38 C37 C42 C41 -0.2(6) . . . . ?
P2 C37 C42 C41 -172.3(3) . . . . ?
